data_7039336
loop_
_publ_author_name
'Zhang, Weiquan'
'Wang, Dianpeng'
'Zhu, Lin'
'Zhai, Fupeng'
'Weng, Linhong'
'Sun, Jinyu'
'Ling, Yun'
'Chen, Zhenxia'
'Zhou, Yaming'

_publ_section_title
;
 HCl chemisorption-induced drastic magneto-structural transformation in a
 layered cobalt-phosphonotriazolate coordination polymer.
;
_journal_issue 26
_journal_name_full 'Dalton transactions (Cambridge, England : 2003)'
_journal_page_first 10510
_journal_page_last 10513
_journal_paper_doi 10.1039/c6dt01363e
_journal_volume 45
_journal_year 2016
_chemical_formula_moiety 'C8 H7 Cl Co N3 O3 P, 2(H2 O)'
_chemical_formula_sum 'C8 H11 Cl Co N3 O5 P'
_chemical_formula_weight 354.55
_chemical_name_systematic
;
?
;
_space_group_IT_number 12
_symmetry_cell_setting monoclinic
_symmetry_space_group_name_Hall '-C 2y'
_symmetry_space_group_name_H-M 'C 1 2/m 1'
_atom_sites_solution_hydrogens geom
_atom_sites_solution_primary direct
_atom_sites_solution_secondary difmap
_audit_creation_method SHELXL-97
_audit_update_record
;
2013-01-22 deposited with the CCDC.
2016-05-27 downloaded from the CCDC.
;
_cell_angle_alpha 90.00
_cell_angle_beta 99.746(10)
_cell_angle_gamma 90.00
_cell_formula_units_Z 4
_cell_length_a 20.71(2)
_cell_length_b 7.527(8)
_cell_length_c 8.437(8)
_cell_measurement_reflns_used 2197
_cell_measurement_temperature 293(2)
_cell_measurement_theta_max 27.65
_cell_measurement_theta_min 2.88
_cell_volume 1296(2)
_computing_cell_refinement 'Bruker SAINT'
_computing_data_collection 'Bruker APEX2'
_computing_data_reduction 'Bruker SAINT'
_computing_molecular_graphics 'Bruker SHELXTL'
_computing_publication_material 'Bruker SHELXTL'
_computing_structure_refinement 'SHELXL-97 (Sheldrick, 1997)'
_computing_structure_solution 'SHELXS-97 (Sheldrick, 1990)'
_diffrn_ambient_temperature 293(2)
_diffrn_measured_fraction_theta_full 0.987
_diffrn_measured_fraction_theta_max 0.987
_diffrn_measurement_device_type 'Bruker APEX-II CCD'
_diffrn_measurement_method '\f and \w scans'
_diffrn_radiation_monochromator graphite
_diffrn_radiation_source 'fine-focus sealed tube'
_diffrn_radiation_type MoK\a
_diffrn_radiation_wavelength 0.71073
_diffrn_reflns_av_R_equivalents 0.0276
_diffrn_reflns_av_sigmaI/netI 0.0324
_diffrn_reflns_limit_h_max 24
_diffrn_reflns_limit_h_min -24
_diffrn_reflns_limit_k_max 9
_diffrn_reflns_limit_k_min -8
_diffrn_reflns_limit_l_max 10
_diffrn_reflns_limit_l_min -8
_diffrn_reflns_number 3227
_diffrn_reflns_theta_full 25.50
_diffrn_reflns_theta_max 25.50
_diffrn_reflns_theta_min 2.00
_diffrn_standards_number 0
_exptl_absorpt_coefficient_mu 1.672
_exptl_absorpt_correction_T_max 0.8779
_exptl_absorpt_correction_T_min 0.7876
_exptl_absorpt_correction_type multi-scan
_exptl_absorpt_process_details sadabs
_exptl_crystal_colour pink
_exptl_crystal_density_diffrn 1.817
_exptl_crystal_density_method 'not measured'
_exptl_crystal_description block
_exptl_crystal_F_000 716
_exptl_crystal_size_max 0.15
_exptl_crystal_size_mid 0.10
_exptl_crystal_size_min 0.08
_refine_diff_density_max 0.921
_refine_diff_density_min -0.599
_refine_diff_density_rms 0.133
_refine_ls_extinction_method none
_refine_ls_goodness_of_fit_ref 1.050
_refine_ls_hydrogen_treatment constr
_refine_ls_matrix_type full
_refine_ls_number_parameters 100
_refine_ls_number_reflns 1288
_refine_ls_number_restraints 0
_refine_ls_restrained_S_all 1.050
_refine_ls_R_factor_all 0.0372
_refine_ls_R_factor_gt 0.0353
_refine_ls_shift/su_max 0.000
_refine_ls_shift/su_mean 0.000
_refine_ls_structure_factor_coef Fsqd
_refine_ls_weighting_details 'calc w=1/[\s^2^(Fo^2^)+(0.0504P)^2^+4.0802P] where P=(Fo^2^+2Fc^2^)/3'
_refine_ls_weighting_scheme calc
_refine_ls_wR_factor_gt 0.0949
_refine_ls_wR_factor_ref 0.0961
_reflns_number_gt 1197
_reflns_number_total 1288
_reflns_threshold_expression >2sigma(I)
_cod_data_source_file c6dt01363e2.cif
_cod_data_source_block a21115a
_cod_depositor_comments
;
The following automatic conversions were performed:

'_symmetry_cell_setting' value 'Monoclinic' changed to 'monoclinic'
according to
/usr/data/users/saulius/crontab/automatic-downloads/rss-feeds/RSC/lib/dictionaries/cif_core.dic
dictionary named 'cif_core.dic' version 2.4.2 from 2011-04-26.

Automatic conversion script
Id: cif_fix_values 4268 2015-11-12 08:31:59Z antanas 

 Adding full bibliography for 7039333--7039336.cif.
;
_cod_original_sg_symbol_H-M C2/m
_cod_database_code 7039336

loop_
_symmetry_equiv_pos_as_xyz
'x, y, z'
'-x, y, -z'
'x+1/2, y+1/2, z'
'-x+1/2, y+1/2, -z'
'-x, -y, -z'
'x, -y, z'
'-x+1/2, -y+1/2, -z'
'x+1/2, -y+1/2, z'

loop_
_atom_site_label
_atom_site_type_symbol
_atom_site_fract_x
_atom_site_fract_y
_atom_site_fract_z
_atom_site_U_iso_or_equiv
_atom_site_adp_type
_atom_site_occupancy
_atom_site_symmetry_multiplicity
_atom_site_calc_flag
_atom_site_refinement_flags
Co1 Co 0.7500 0.2500 0.5000 0.0209(2) Uani 1 2 d S
N1 N 1.18000(10) -0.0907(3) 0.5915(3) 0.0250(5) Uani 1 1 d .
O2 O 0.78573(9) 0.1694(3) 0.7334(2) 0.0253(4) Uani 1 1 d .
Cl1 Cl 0.67204(4) 0.0000 0.46507(12) 0.0255(3) Uani 1 2 d S
O1 O 0.81999(14) 0.0000 0.9911(3) 0.0318(7) Uani 1 2 d S
H1A H 0.7827 0.0000 1.0121 0.048 Uiso 1 2 calc SR
P1 P 0.81655(4) 0.0000 0.80441(12) 0.0204(3) Uani 1 2 d S
N2 N 1.09192(15) 0.0000 0.6747(4) 0.0217(7) Uani 1 2 d S
C1 C 0.90171(18) 0.0000 0.7838(5) 0.0240(8) Uani 1 2 d S
C2 C 0.93397(17) 0.1560(5) 0.7684(6) 0.0542(11) Uani 1 1 d .
H2 H 0.9128 0.2634 0.7781 0.065 Uiso 1 1 calc R
C3 C 0.99761(18) 0.1566(5) 0.7386(6) 0.0572(12) Uani 1 1 d .
H3 H 1.0193 0.2635 0.7306 0.069 Uiso 1 1 calc R
C4 C 1.02818(18) 0.0000 0.7213(5) 0.0247(8) Uani 1 2 d S
C5 C 1.12692(14) -0.1411(4) 0.6425(4) 0.0337(7) Uani 1 1 d .
H5 H 1.1150 -0.2588 0.6548 0.040 Uiso 1 1 calc R
O3 O 0.70828(15) 0.0000 0.0956(4) 0.0357(7) Uani 1 2 d S
H3A H 0.7046 0.0778 0.1665 0.043 Uiso 1 1 d R
O4 O 0.8905(4) 0.5000 0.1678(9) 0.160(4) Uani 1 2 d S
H4 H 0.8922 0.4104 0.0892 0.191 Uiso 1 1 d R

loop_
_atom_site_aniso_label
_atom_site_aniso_U_11
_atom_site_aniso_U_22
_atom_site_aniso_U_33
_atom_site_aniso_U_23
_atom_site_aniso_U_13
_atom_site_aniso_U_12
Co1 0.0165(3) 0.0171(3) 0.0315(3) -0.00108(19) 0.0107(2) 0.00035(18)
N1 0.0194(11) 0.0190(12) 0.0394(13) -0.0022(10) 0.0129(10) -0.0003(9)
O2 0.0229(9) 0.0219(11) 0.0324(10) -0.0009(8) 0.0081(8) 0.0016(8)
Cl1 0.0190(5) 0.0182(5) 0.0410(6) 0.000 0.0102(4) 0.000
O1 0.0219(14) 0.050(2) 0.0255(15) 0.000 0.0090(11) 0.000
P1 0.0149(5) 0.0231(5) 0.0248(5) 0.000 0.0079(4) 0.000
N2 0.0156(15) 0.0230(17) 0.0291(17) 0.000 0.0109(13) 0.000
C1 0.0156(17) 0.030(2) 0.028(2) 0.000 0.0106(15) 0.000
C2 0.0304(17) 0.0279(19) 0.113(3) -0.020(2) 0.038(2) -0.0051(14)
C3 0.0323(18) 0.0260(19) 0.124(4) -0.019(2) 0.043(2) -0.0106(15)
C4 0.0158(17) 0.030(2) 0.030(2) 0.000 0.0082(15) 0.000
C5 0.0274(15) 0.0195(14) 0.060(2) -0.0050(14) 0.0237(14) -0.0042(12)
O3 0.0357(17) 0.0419(19) 0.0322(16) 0.000 0.0136(13) 0.000
O4 0.208(8) 0.057(4) 0.161(7) 0.000 -0.121(6) 0.000

loop_
_atom_type_symbol
_atom_type_description
_atom_type_scat_dispersion_real
_atom_type_scat_dispersion_imag
_atom_type_scat_source
C C 0.0033 0.0016 'International Tables Vol C Tables 4.2.6.8 and 6.1.1.4'
H H 0.0000 0.0000 'International Tables Vol C Tables 4.2.6.8 and 6.1.1.4'
N N 0.0061 0.0033 'International Tables Vol C Tables 4.2.6.8 and 6.1.1.4'
O O 0.0106 0.0060 'International Tables Vol C Tables 4.2.6.8 and 6.1.1.4'
P P 0.1023 0.0942 'International Tables Vol C Tables 4.2.6.8 and 6.1.1.4'
Co Co 0.3494 0.9721 'International Tables Vol C Tables 4.2.6.8 and 6.1.1.4'
Cl Cl 0.1484 0.1585 'International Tables Vol C Tables 4.2.6.8 and 6.1.1.4'

loop_
_geom_angle_atom_site_label_1
_geom_angle_atom_site_label_2
_geom_angle_atom_site_label_3
_geom_angle
_geom_angle_site_symmetry_1
_geom_angle_site_symmetry_3
O2 Co1 O2 180.0 7_656 .
O2 Co1 N1 88.62(10) 7_656 5_756
O2 Co1 N1 91.38(10) . 5_756
O2 Co1 N1 91.38(10) 7_656 3_455
O2 Co1 N1 88.62(10) . 3_455
N1 Co1 N1 180.000(1) 5_756 3_455
O2 Co1 Cl1 89.34(7) 7_656 .
O2 Co1 Cl1 90.66(7) . .
N1 Co1 Cl1 89.95(10) 5_756 .
N1 Co1 Cl1 90.05(10) 3_455 .
O2 Co1 Cl1 90.66(7) 7_656 7_656
O2 Co1 Cl1 89.34(7) . 7_656
N1 Co1 Cl1 90.05(10) 5_756 7_656
N1 Co1 Cl1 89.95(10) 3_455 7_656
Cl1 Co1 Cl1 180.00(3) . 7_656
C5 N1 N1 106.95(18) . 6
C5 N1 Co1 128.4(2) . 3_545
N1 N1 Co1 124.36(7) 6 3_545
P1 O2 Co1 133.25(12) . .
Co1 Cl1 Co1 99.56(9) . 4_646
P1 O1 H1A 109.5 . .
O2 P1 O2 115.93(17) 6 .
O2 P1 O1 110.17(10) 6 .
O2 P1 O1 110.17(10) . .
O2 P1 C1 108.53(10) 6 .
O2 P1 C1 108.53(10) . .
O1 P1 C1 102.64(17) . .
C5 N2 C5 104.9(3) 6 .
C5 N2 C4 127.45(16) 6 .
C5 N2 C4 127.45(16) . .
C2 C1 C2 118.3(4) 6 .
C2 C1 P1 120.7(2) 6 .
C2 C1 P1 120.7(2) . .
C1 C2 C3 121.0(3) . .
C1 C2 H2 119.5 . .
C3 C2 H2 119.5 . .
C4 C3 C2 119.6(3) . .
C4 C3 H3 120.2 . .
C2 C3 H3 120.2 . .
C3 C4 C3 120.5(4) 6 .
C3 C4 N2 119.7(2) 6 .
C3 C4 N2 119.7(2) . .
N1 C5 N2 110.6(3) . .
N1 C5 H5 124.7 . .
N2 C5 H5 124.7 . .

loop_
_geom_bond_atom_site_label_1
_geom_bond_atom_site_label_2
_geom_bond_distance
_geom_bond_site_symmetry_2
Co1 O2 2.074(3) 7_656
Co1 O2 2.074(3) .
Co1 N1 2.125(3) 5_756
Co1 N1 2.125(3) 3_455
Co1 Cl1 2.4645(18) .
Co1 Cl1 2.4645(18) 7_656
N1 C5 1.303(4) .
N1 N1 1.365(5) 6
N1 Co1 2.125(3) 3_545
O2 P1 1.505(2) .
Cl1 Co1 2.4645(18) 4_646
O1 P1 1.565(3) .
O1 H1A 0.8200 .
P1 O2 1.505(2) 6
P1 C1 1.801(4) .
N2 C5 1.340(4) 6
N2 C5 1.340(4) .
N2 C4 1.439(5) .
C1 C2 1.368(4) 6
C1 C2 1.368(4) .
C2 C3 1.383(5) .
C2 H2 0.9300 .
C3 C4 1.358(4) .
C3 H3 0.9300 .
C4 C3 1.358(4) 6
C5 H5 0.9300 .
O3 H3A 0.8500 .
O4 H4 0.9508 .
